data_2023275
loop_
_publ_author_name
'N\"ather, Christian'
'L\"uhmann, Henning'
'Bensch, Wolfgang'

_publ_section_title
;
 Synthesis, crystal structure and properties of
 \m-tetrathioantimonato-bis[(cyclam)zinc(II)] perchlorate 0.8-hydrate
;
_journal_coeditor_code HB8108
_journal_issue 11
_journal_name_full 'Acta Crystallographica Section E Crystallographic Communications'
_journal_page_first 1151
_journal_page_last 1156
_journal_paper_doi 10.1107/S2056989024009356
_journal_volume 80
_journal_year 2024
_chemical_formula_iupac '[Zn2 (Sb S4) (C10 H24 N4)2] Cl O4, 0.8H2 O'
_chemical_formula_moiety 'C20 H48 N8 S4 Sb Zn2 +, Cl O4 -, 0.8(H2 O)'
_chemical_formula_sum 'C20 H49.6 Cl N8 O4.8 S4 Sb Zn2'
_chemical_formula_weight 895.25
_chemical_name_systematic
'(\m-Tetrathioantimonato-\k^2^<i>S</i>:<i>S</i>')bis[(1,4,8,11-tetraazacyclotetradecane-\k^4^<i>N</i>)zinc(II)] perchlorate 0.8-hydrate'
_space_group_crystal_system monoclinic
_space_group_IT_number 7
_space_group_name_Hall 'P -2yc'
_space_group_name_H-M_alt 'P 1 c 1'
_atom_sites_solution_hydrogens mixed
_atom_sites_solution_primary dual
_audit_creation_method
;
Olex2 1.3-ac4
(compiled 2020.03.28 svn.rd84adfe8 for Rigaku Oxford Diffraction, GUI svn.r6032)
;
_cell_angle_alpha 90
_cell_angle_beta 92.9206(6)
_cell_angle_gamma 90
_cell_formula_units_Z 4
_cell_length_a 9.11238(7)
_cell_length_b 13.67434(10)
_cell_length_c 27.49214(18)
_cell_measurement_reflns_used 77740
_cell_measurement_temperature 100.01(10)
_cell_measurement_theta_max 33.8260
_cell_measurement_theta_min 2.6680
_cell_volume 3421.23(4)
_computing_cell_refinement
;
CrysAlisPro 1.171.41.105a (Rigaku OD, 2021)
;
_computing_data_collection
;
CrysAlisPro 1.171.41.105a (Rigaku OD, 2021)
;
_computing_data_reduction
;
CrysAlisPro 1.171.41.105a (Rigaku OD, 2021)
;
_computing_molecular_graphics
;
DIAMOND (Brandenburg, 1999)
;
_computing_publication_material
;
Publcif (Westrip, 2010)
;
_computing_structure_refinement
;
<i>SHELXL2016/6</i> (Sheldrick, 2015b)
;
_computing_structure_solution
;
<i>SHELXT2014/5</i> (Sheldrick, 2015a)
;
_diffrn_ambient_temperature 100.01(10)
_diffrn_detector 'Hybrid Pixel Array Detector'
_diffrn_detector_area_resol_mean 10.0000
_diffrn_measured_fraction_theta_full 1.000
_diffrn_measured_fraction_theta_max 0.925
_diffrn_measurement_device 'four-circle diffractometer'
_diffrn_measurement_device_type 'XtaLAB Synergy, Dualflex, HyPix'
_diffrn_measurement_method '\w scans'
_diffrn_radiation_monochromator mirror
_diffrn_radiation_probe x-ray
_diffrn_radiation_type 'Mo K\a'
_diffrn_radiation_wavelength 0.71073
_diffrn_reflns_av_R_equivalents 0.0210
_diffrn_reflns_av_unetI/netI 0.0167
_diffrn_reflns_limit_h_max 14
_diffrn_reflns_limit_h_min -14
_diffrn_reflns_limit_k_max 20
_diffrn_reflns_limit_k_min -21
_diffrn_reflns_limit_l_max 41
_diffrn_reflns_limit_l_min -42
_diffrn_reflns_number 112309
_diffrn_reflns_theta_full 25.242
_diffrn_reflns_theta_max 33.793
_diffrn_reflns_theta_min 2.102
_diffrn_source 'micro-focus sealed X-ray tube'
_exptl_absorpt_coefficient_mu 2.539
_exptl_absorpt_correction_T_max 1.00000
_exptl_absorpt_correction_T_min 0.85564
_exptl_absorpt_correction_type multi-scan
_exptl_absorpt_process_details
;
(CrysAlisPro; Rigaku OD, 2021)
;
_exptl_crystal_colour colourless
_exptl_crystal_density_diffrn 1.738
_exptl_crystal_description block
_exptl_crystal_F_000 1824
_exptl_crystal_size_max 0.2
_exptl_crystal_size_mid 0.2
_exptl_crystal_size_min 0.15
_refine_diff_density_max 2.160
_refine_diff_density_min -0.584
_refine_ls_abs_structure_details
;
 Refined as an inversion twin
;
_refine_ls_abs_structure_Flack 0.408(5)
_refine_ls_extinction_method none
_refine_ls_goodness_of_fit_ref 1.025
_refine_ls_hydrogen_treatment constr
_refine_ls_matrix_type full
_refine_ls_number_parameters 956
_refine_ls_number_reflns 24308
_refine_ls_number_restraints 314
_refine_ls_restrained_S_all 1.025
_refine_ls_R_factor_all 0.0238
_refine_ls_R_factor_gt 0.0227
_refine_ls_shift/su_max 0.002
_refine_ls_shift/su_mean 0.000
_refine_ls_structure_factor_coef Fsqd
_refine_ls_weighting_details 'w=1/[\s^2^(Fo^2^)+(0.0348P)^2^+1.8205P] where P=(Fo^2^+2Fc^2^)/3'
_refine_ls_weighting_scheme calc
_refine_ls_wR_factor_gt 0.0577
_refine_ls_wR_factor_ref 0.0582
_reflns_number_gt 23520
_reflns_number_total 24308
_reflns_threshold_expression 'I > 2\s(I)'
_cod_data_source_file hb8108.cif
_cod_data_source_block I
_cod_depositor_comments 'Adding full bibliography for 2023275.cif.'
_cod_original_formula_sum 'C20 H49.60 Cl N8 O4.80 S4 Sb Zn2'
_cod_database_code 2023275
_shelx_space_group_comment
;
The symmetry employed for this shelxl refinement is uniquely defined
by the following loop, which should always be used as a source of
symmetry information in preference to the above space-group names.
They are only intended as comments.
;
_shelx_estimated_absorpt_t_min 0.631
_shelx_estimated_absorpt_t_max 0.702

loop_
_space_group_symop_operation_xyz
'x, y, z'
'x, -y, z+1/2'

loop_
_atom_site_type_symbol
_atom_site_label
_atom_site_fract_x
_atom_site_fract_y
_atom_site_fract_z
_atom_site_U_iso_or_equiv
_atom_site_adp_type
_atom_site_calc_flag
_atom_site_occupancy
_atom_site_disorder_assembly
_atom_site_disorder_group
Sb Sb1 0.48949(2) -0.00451(2) 0.35226(2) 0.01278(3) Uani d 1 . .
S S1 0.64411(8) 0.08789(5) 0.30469(3) 0.01815(12) Uani d 1 . .
S S2 0.39294(8) 0.10867(5) 0.40697(2) 0.01748(12) Uani d 1 . .
S S3 0.61087(8) -0.12292(5) 0.39871(3) 0.01883(12) Uani d 1 . .
S S4 0.31484(8) -0.07701(5) 0.29972(3) 0.01926(12) Uani d 1 . .
Zn Zn1 0.49094(3) 0.21190(2) 0.26659(2) 0.01471(6) Uani d 1 . .
N N1 0.3300(3) 0.13456(18) 0.22234(9) 0.0186(4) Uani d 1 . .
H H1 0.336318 0.065002 0.233481 0.022 Uiso calc 1 . .
C C1 0.3798(4) 0.1343(2) 0.17181(11) 0.0219(6) Uani d 1 . .
H H1A 0.340248 0.192494 0.154180 0.026 Uiso calc 1 . .
H H1B 0.341949 0.075270 0.154527 0.026 Uiso calc 1 . .
C C2 0.5474(4) 0.1354(2) 0.17217(11) 0.0222(6) Uani d 1 . .
H H2A 0.587943 0.074994 0.187533 0.027 Uiso calc 1 . .
H H2B 0.580474 0.139093 0.138473 0.027 Uiso calc 1 . .
N N2 0.5981(3) 0.22173(17) 0.20017(9) 0.0177(4) Uani d 1 . .
H H2 0.560807 0.281365 0.182492 0.021 Uiso calc 1 . .
C C3 0.7598(3) 0.2295(2) 0.20650(11) 0.0203(5) Uani d 1 . .
H H3A 0.803114 0.225123 0.174283 0.024 Uiso calc 1 . .
H H3B 0.797998 0.174231 0.226636 0.024 Uiso calc 1 . .
C C4 0.8062(3) 0.3256(2) 0.23085(11) 0.0216(5) Uani d 1 . .
H H4A 0.760125 0.379903 0.211775 0.026 Uiso calc 1 . .
H H4B 0.913962 0.332392 0.229069 0.026 Uiso calc 1 . .
C C5 0.7678(3) 0.3378(2) 0.28401(11) 0.0201(5) Uani d 1 . .
H H5A 0.808934 0.282277 0.303354 0.024 Uiso calc 1 . .
H H5B 0.813173 0.398696 0.297215 0.024 Uiso calc 1 . .
N N3 0.6070(3) 0.34206(18) 0.28886(8) 0.0170(4) Uani d 1 . .
H H3 0.567494 0.397397 0.268344 0.020 Uiso calc 1 . .
C C6 0.5625(4) 0.3578(2) 0.33895(10) 0.0200(5) Uani d 1 . .
H H6A 0.600329 0.421381 0.351418 0.024 Uiso calc 1 . .
H H6B 0.602719 0.305329 0.360576 0.024 Uiso calc 1 . .
C C7 0.3952(4) 0.3568(2) 0.33779(11) 0.0210(6) Uani d 1 . .
H H7A 0.361538 0.363831 0.371282 0.025 Uiso calc 1 . .
H H7B 0.356063 0.412553 0.318159 0.025 Uiso calc 1 . .
N N4 0.3391(3) 0.26367(17) 0.31631(9) 0.0174(4) Uani d 1 . .
H H4 0.345431 0.215790 0.343828 0.021 Uiso calc 1 . .
C C8 0.1801(3) 0.2687(2) 0.30146(11) 0.0217(5) Uani d 1 . .
H H8A 0.162617 0.324287 0.278811 0.026 Uiso calc 1 . .
H H8B 0.122903 0.280543 0.330562 0.026 Uiso calc 1 . .
C C9 0.1272(3) 0.1744(2) 0.27670(12) 0.0232(6) Uani d 1 . .
H H9A 0.018615 0.172132 0.276787 0.028 Uiso calc 1 . .
H H9B 0.165711 0.118292 0.296214 0.028 Uiso calc 1 . .
C C10 0.1727(3) 0.1619(3) 0.22442(12) 0.0246(6) Uani d 1 . .
H H10A 0.111148 0.110624 0.208184 0.030 Uiso calc 1 . .
H H10B 0.154970 0.223905 0.206459 0.030 Uiso calc 1 . .
Zn Zn11 0.22128(4) 0.01830(3) 0.45074(2) 0.01828(6) Uani d 1 . .
N N11 0.0381(3) 0.1123(2) 0.44475(11) 0.0282(5) Uani d 1 . .
H H11 -0.039249 0.087372 0.466100 0.034 Uiso calc 1 . .
C C11 -0.0142(4) 0.1011(4) 0.39304(15) 0.0397(9) Uani d 1 . .
H H11A 0.057343 0.130945 0.371561 0.048 Uiso calc 1 . .
H H11B -0.109648 0.134859 0.387364 0.048 Uiso calc 1 . .
C C12 -0.0317(5) -0.0072(4) 0.3813(2) 0.0496(13) Uani d 1 . .
H H12A -0.117986 -0.033123 0.397511 0.060 Uiso calc 1 . .
H H12B -0.050147 -0.015229 0.345678 0.060 Uiso calc 1 . .
N N12 0.0994(4) -0.0640(2) 0.39710(12) 0.0355(7) Uani d 1 . .
H H12 0.161917 -0.066223 0.368267 0.043 Uiso calc 1 . .
C C13 0.0662(6) -0.1670(4) 0.4083(2) 0.0602(16) Uani d 1 . .
H H13A 0.023630 -0.198838 0.378436 0.072 Uiso calc 1 . .
H H13B -0.008748 -0.168835 0.433069 0.072 Uiso calc 1 . .
C C14 0.1990(6) -0.2247(3) 0.4268(2) 0.0568(15) Uani d 1 . .
H H14A 0.279811 -0.213645 0.404692 0.068 Uiso calc 1 . .
H H14B 0.174375 -0.295170 0.425661 0.068 Uiso calc 1 . .
C C15 0.2529(6) -0.1983(3) 0.4784(2) 0.0553(14) Uani d 1 . .
H H15A 0.167496 -0.192075 0.499067 0.066 Uiso calc 1 . .
H H15B 0.316065 -0.251708 0.491926 0.066 Uiso calc 1 . .
N N13 0.3367(4) -0.1060(2) 0.48003(11) 0.0339(7) Uani d 1 . .
H H13 0.423441 -0.116132 0.459756 0.041 Uiso calc 1 . .
C C16 0.3963(5) -0.0824(3) 0.53088(13) 0.0419(10) Uani d 1 . .
H H16A 0.328096 -0.106903 0.554986 0.050 Uiso calc 1 . .
H H16B 0.492550 -0.114870 0.537123 0.050 Uiso calc 1 . .
C C17 0.4139(5) 0.0265(4) 0.53614(13) 0.0369(9) Uani d 1 . .
H H17A 0.443925 0.043150 0.570254 0.044 Uiso calc 1 . .
H H17B 0.490822 0.050143 0.514852 0.044 Uiso calc 1 . .
N N14 0.2726(3) 0.0731(2) 0.52227(10) 0.0274(5) Uani d 1 . .
H H14 0.196565 0.050094 0.544620 0.033 Uiso calc 1 . .
C C18 0.2776(4) 0.1806(3) 0.52279(13) 0.0301(7) Uani d 1 . .
H H18A 0.348261 0.203340 0.499049 0.036 Uiso calc 1 . .
H H18B 0.313328 0.203111 0.555514 0.036 Uiso calc 1 . .
C C19 0.1289(4) 0.2259(2) 0.51035(13) 0.0317(7) Uani d 1 . .
H H19A 0.134568 0.296525 0.518180 0.038 Uiso calc 1 . .
H H19B 0.056638 0.196318 0.531667 0.038 Uiso calc 1 . .
C C20 0.0706(4) 0.2150(2) 0.45749(14) 0.0303(7) Uani d 1 . .
H H20A -0.019921 0.254449 0.452345 0.036 Uiso calc 1 . .
H H20B 0.144527 0.240725 0.435606 0.036 Uiso calc 1 . .
Sb Sb11 0.45265(2) 0.50033(2) 0.65050(2) 0.01381(4) Uani d 1 . .
S S11 0.58221(8) 0.61580(5) 0.60663(2) 0.01812(12) Uani d 1 . .
S S12 0.62781(8) 0.40364(5) 0.69441(3) 0.02223(13) Uani d 1 . .
S S13 0.31876(8) 0.58313(5) 0.70617(2) 0.01719(12) Uani d 1 . .
S S14 0.32052(9) 0.40053(5) 0.59646(3) 0.02177(13) Uani d 1 . .
Zn Zn21 0.72146(4) 0.52864(2) 0.54987(2) 0.01663(6) Uani d 1 . .
N N21 0.5613(4) 0.4593(3) 0.50014(13) 0.0243(7) Uani d 0.72 A 1
H H21 0.468063 0.456420 0.517748 0.029 Uiso calc 0.72 A 1
C C21 0.5320(8) 0.5260(5) 0.45876(19) 0.0357(13) Uani d 0.72 A 1
H H21A 0.428346 0.518976 0.446648 0.043 Uiso calc 0.72 A 1
H H21B 0.595477 0.508149 0.431968 0.043 Uiso calc 0.72 A 1
C C22 0.5609(7) 0.6309(4) 0.47346(17) 0.0365(12) Uani d 0.72 A 1
H H22A 0.549114 0.674327 0.444716 0.044 Uiso calc 0.72 A 1
H H22B 0.490856 0.651855 0.497772 0.044 Uiso calc 0.72 A 1
N N22 0.7124(5) 0.6360(3) 0.49444(14) 0.0324(9) Uani d 0.72 A 1
H H22 0.780914 0.616550 0.468866 0.039 Uiso calc 0.72 A 1
C C23 0.7569(11) 0.7339(5) 0.5135(3) 0.0463(19) Uani d 0.72 A 1
H H23A 0.692503 0.752723 0.539835 0.056 Uiso calc 0.72 A 1
H H23B 0.744135 0.782819 0.487062 0.056 Uiso calc 0.72 A 1
C C24 0.9149(8) 0.7342(4) 0.5328(3) 0.0482(15) Uani d 0.72 A 1
H H24A 0.945731 0.803027 0.537883 0.058 Uiso calc 0.72 A 1
H H24B 0.976038 0.706426 0.507481 0.058 Uiso calc 0.72 A 1
C C25 0.9489(8) 0.6790(5) 0.5798(3) 0.0430(14) Uani d 0.72 A 1
H H25A 1.050746 0.693768 0.591736 0.052 Uiso calc 0.72 A 1
H H25B 0.881819 0.701382 0.604693 0.052 Uiso calc 0.72 A 1
N N23 0.9325(4) 0.5717(3) 0.57311(15) 0.0307(8) Uani d 0.72 A 1
H H23 1.002006 0.549972 0.548257 0.037 Uiso calc 0.72 A 1
C C26 0.9615(6) 0.5130(5) 0.6177(2) 0.0346(12) Uani d 0.72 A 1
H H26A 0.895488 0.533773 0.643320 0.042 Uiso calc 0.72 A 1
H H26B 1.064424 0.522148 0.630200 0.042 Uiso calc 0.72 A 1
C C27 0.9338(12) 0.4057(8) 0.6045(4) 0.035(2) Uani d 0.72 A 1
H H27A 1.007688 0.383842 0.581641 0.042 Uiso calc 0.72 A 1
H H27B 0.945047 0.365141 0.634235 0.042 Uiso calc 0.72 A 1
N N24 0.7844(4) 0.3917(3) 0.58161(12) 0.0221(6) Uani d 0.72 A 1
H H24 0.717309 0.379446 0.608649 0.027 Uiso calc 0.72 A 1
C C28 0.7764(6) 0.3039(3) 0.5498(2) 0.0285(9) Uani d 0.72 A 1
H H28A 0.802659 0.245452 0.569649 0.034 Uiso calc 0.72 A 1
H H28B 0.849563 0.310389 0.524609 0.034 Uiso calc 0.72 A 1
C C29 0.6259(5) 0.2887(3) 0.52506(19) 0.0282(9) Uani d 0.72 A 1
H H29A 0.551004 0.295581 0.549695 0.034 Uiso calc 0.72 A 1
H H29B 0.619845 0.220914 0.512415 0.034 Uiso calc 0.72 A 1
C C30 0.5883(6) 0.3588(4) 0.48334(19) 0.0289(9) Uani d 0.72 A 1
H H30A 0.670171 0.359623 0.461029 0.035 Uiso calc 0.72 A 1
H H30B 0.499541 0.334780 0.464766 0.035 Uiso calc 0.72 A 1
N N21' 0.5879(10) 0.5630(6) 0.4857(3) 0.0196(15) Uani d 0.28 A 2
H H21' 0.490707 0.582483 0.498030 0.023 Uiso calc 0.28 A 2
C C21' 0.6444(12) 0.6524(8) 0.4632(4) 0.0238(19) Uani d 0.28 A 2
H H21C 0.561363 0.689060 0.447274 0.029 Uiso calc 0.28 A 2
H H21D 0.712228 0.633953 0.437698 0.029 Uiso calc 0.28 A 2
C C22' 0.7235(17) 0.7169(11) 0.4999(6) 0.025(3) Uani d 0.28 A 2
H H22C 0.765621 0.773990 0.483403 0.029 Uiso calc 0.28 A 2
H H22D 0.653969 0.741190 0.523647 0.029 Uiso calc 0.28 A 2
N N22' 0.8390(9) 0.6618(6) 0.5248(3) 0.0220(16) Uani d 0.28 A 2
H H22' 0.909830 0.640864 0.500195 0.026 Uiso calc 0.28 A 2
C C23' 0.9222(16) 0.7182(10) 0.5637(5) 0.029(2) Uani d 0.28 A 2
H H23C 0.853360 0.741764 0.587848 0.035 Uiso calc 0.28 A 2
H H23D 0.968408 0.776008 0.549096 0.035 Uiso calc 0.28 A 2
C C24' 1.0403(14) 0.6551(10) 0.5892(5) 0.035(2) Uani d 0.28 A 2
H H24C 1.097257 0.697123 0.612596 0.042 Uiso calc 0.28 A 2
H H24D 1.108414 0.633556 0.564360 0.042 Uiso calc 0.28 A 2
C C25' 0.9916(12) 0.5648(11) 0.6164(4) 0.030(2) Uani d 0.28 A 2
H H25C 1.076472 0.537189 0.635690 0.037 Uiso calc 0.28 A 2
H H25D 0.915841 0.583501 0.639277 0.037 Uiso calc 0.28 A 2
N N23' 0.9325(9) 0.4919(7) 0.5829(3) 0.0227(17) Uani d 0.28 A 2
H H23' 1.003186 0.481096 0.556799 0.027 Uiso calc 0.28 A 2
C C26' 0.900(3) 0.395(2) 0.6066(10) 0.034(4) Uani d 0.28 A 2
H H26C 0.992822 0.362183 0.617392 0.040 Uiso calc 0.28 A 2
H H26D 0.841507 0.405653 0.635555 0.040 Uiso calc 0.28 A 2
C C27' 0.8145(13) 0.3305(9) 0.5703(5) 0.029(2) Uani d 0.28 A 2
H H27C 0.880332 0.309603 0.544727 0.035 Uiso calc 0.28 A 2
H H27D 0.781429 0.271038 0.587193 0.035 Uiso calc 0.28 A 2
N N24' 0.6863(9) 0.3803(6) 0.5475(3) 0.0199(15) Uani d 0.28 A 2
H H24' 0.603400 0.367618 0.569099 0.024 Uiso calc 0.28 A 2
C C28' 0.6412(14) 0.3360(8) 0.4995(4) 0.024(2) Uani d 0.28 A 2
H H28C 0.613780 0.266763 0.504469 0.028 Uiso calc 0.28 A 2
H H28D 0.725945 0.337019 0.478318 0.028 Uiso calc 0.28 A 2
C C29' 0.5114(13) 0.3895(9) 0.4735(4) 0.025(2) Uani d 0.28 A 2
H H29C 0.466844 0.346148 0.447986 0.030 Uiso calc 0.28 A 2
H H29D 0.435954 0.402462 0.497390 0.030 Uiso calc 0.28 A 2
C C30' 0.5536(15) 0.4853(9) 0.4504(4) 0.025(2) Uani d 0.28 A 2
H H30C 0.640324 0.474287 0.430772 0.030 Uiso calc 0.28 A 2
H H30D 0.471730 0.507193 0.427927 0.030 Uiso calc 0.28 A 2
Zn Zn31 0.48590(4) 0.28608(2) 0.73574(2) 0.01639(6) Uani d 1 . .
N N31 0.3173(3) 0.23507(18) 0.68650(9) 0.0192(4) Uani d 1 . .
H H31 0.318186 0.280393 0.657976 0.023 Uiso calc 1 . .
C C31 0.3626(4) 0.1390(2) 0.66769(12) 0.0225(6) Uani d 1 . .
H H31A 0.316631 0.128309 0.634709 0.027 Uiso calc 1 . .
H H31B 0.329365 0.086252 0.689234 0.027 Uiso calc 1 . .
C C32 0.5304(4) 0.1359(2) 0.66563(11) 0.0226(6) Uani d 1 . .
H H32A 0.562309 0.071332 0.653822 0.027 Uiso calc 1 . .
H H32B 0.564176 0.186896 0.643205 0.027 Uiso calc 1 . .
N N32 0.5924(3) 0.15367(18) 0.71550(9) 0.0191(4) Uani d 1 . .
H H32 0.559852 0.099744 0.737038 0.023 Uiso calc 1 . .
C C33 0.7548(3) 0.1589(2) 0.71938(12) 0.0243(6) Uani d 1 . .
H H33A 0.788264 0.213519 0.699105 0.029 Uiso calc 1 . .
H H33B 0.796139 0.097485 0.706758 0.029 Uiso calc 1 . .
C C34 0.8115(4) 0.1741(2) 0.77188(12) 0.0245(6) Uani d 1 . .
H H34A 0.919735 0.167183 0.773190 0.029 Uiso calc 1 . .
H H34B 0.772201 0.120807 0.791864 0.029 Uiso calc 1 . .
C C35 0.7741(3) 0.2713(2) 0.79542(12) 0.0241(6) Uani d 1 . .
H H35A 0.828208 0.276746 0.827451 0.029 Uiso calc 1 . .
H H35B 0.806142 0.325651 0.774654 0.029 Uiso calc 1 . .
N N33 0.6148(3) 0.28027(18) 0.80214(9) 0.0198(4) Uani d 1 . .
H H33 0.582528 0.222678 0.821298 0.024 Uiso calc 1 . .
C C36 0.5738(4) 0.3706(2) 0.82780(12) 0.0248(6) Uani d 1 . .
H H36A 0.608745 0.428847 0.810427 0.030 Uiso calc 1 . .
H H36B 0.618666 0.370949 0.861363 0.030 Uiso calc 1 . .
C C37 0.4070(4) 0.3719(2) 0.82894(11) 0.0230(6) Uani d 1 . .
H H37A 0.373145 0.314560 0.847261 0.028 Uiso calc 1 . .
H H37B 0.374945 0.431815 0.845639 0.028 Uiso calc 1 . .
N N34 0.3415(3) 0.36956(17) 0.77840(9) 0.0184(4) Uani d 1 . .
H H34 0.347013 0.438194 0.766064 0.022 Uiso calc 1 . .
C C38 0.1826(3) 0.3447(2) 0.77694(12) 0.0245(6) Uani d 1 . .
H H38A 0.128124 0.397601 0.792713 0.029 Uiso calc 1 . .
H H38B 0.168574 0.283730 0.795594 0.029 Uiso calc 1 . .
C C39 0.1198(3) 0.3308(2) 0.72475(12) 0.0234(6) Uani d 1 . .
H H39A 0.153892 0.385396 0.704552 0.028 Uiso calc 1 . .
H H39B 0.011282 0.334617 0.724739 0.028 Uiso calc 1 . .
C C40 0.1623(3) 0.2341(2) 0.70110(12) 0.0224(5) Uani d 1 . .
H H40A 0.148970 0.179924 0.724353 0.027 Uiso calc 1 . .
H H40B 0.096224 0.222071 0.672005 0.027 Uiso calc 1 . .
Cl Cl1 0.9791(2) 0.48793(15) 0.42048(6) 0.0278(3) Uani d 0.8 B 1
O O1 0.9439(10) 0.4621(8) 0.4702(2) 0.0422(15) Uani d 0.8 B 1
O O2 1.1368(6) 0.4904(4) 0.4193(2) 0.0509(12) Uani d 0.8 B 1
O O3 0.9212(7) 0.5846(4) 0.40984(18) 0.0536(13) Uani d 0.8 B 1
O O4 0.9174(5) 0.4175(3) 0.38842(15) 0.0544(11) Uani d 0.8 B 1
Cl Cl11 1.0220(11) 0.4954(7) 0.4308(5) 0.060(3) Uani d 0.2 C 2
O O11 0.948(3) 0.564(3) 0.3972(12) 0.122(11) Uani d 0.2 C 2
O O12 1.100(3) 0.574(2) 0.4601(11) 0.124(9) Uani d 0.2 C 2
O O13 1.142(3) 0.447(2) 0.4147(14) 0.097(8) Uani d 0.2 C 2
O O14 0.929(4) 0.456(3) 0.4636(12) 0.051(7) Uani d 0.2 C 2
Cl Cl21 -0.06938(19) -0.00124(11) 0.60601(6) 0.0325(3) Uani d 0.8 D 1
O O21 -0.2031(6) -0.0381(5) 0.58263(18) 0.0585(13) Uani d 0.8 D 1
O O22 -0.0737(6) -0.0285(4) 0.65718(18) 0.0675(14) Uani d 0.8 D 1
O O23 -0.0640(8) 0.1018(3) 0.6043(2) 0.0660(15) Uani d 0.8 D 1
O O24 0.0563(6) -0.0424(4) 0.5862(3) 0.0750(17) Uani d 0.8 D 1
Cl Cl31 -0.0636(10) -0.0010(5) 0.5864(3) 0.047(2) Uani d 0.2 E 2
O O31 -0.025(3) -0.0276(12) 0.5420(6) 0.059(5) Uani d 0.2 E 2
O O32 -0.067(4) -0.0860(16) 0.6230(8) 0.105(10) Uani d 0.2 E 2
O O33 0.036(4) 0.062(3) 0.6142(10) 0.131(14) Uani d 0.2 E 2
O O34 -0.205(3) 0.033(3) 0.5921(13) 0.135(14) Uani d 0.2 E 2
O O41 1.2346(6) 0.5688(3) 0.51620(14) 0.0538(11) Uani d 0.8 F 1
H H41A 1.231686 0.522134 0.534874 0.081 Uiso d 0.8 F 1
H H41B 1.284936 0.549954 0.494184 0.081 Uiso d 0.8 F 1
O O42 -0.2372(4) 0.0396(3) 0.48350(13) 0.0469(10) Uani d 0.8 G 1
H H42A -0.211820 -0.017802 0.481961 0.070 Uiso d 0.8 G 1
H H42B -0.260790 0.056688 0.510502 0.070 Uiso d 0.8 G 1

loop_
_atom_site_aniso_label
_atom_site_aniso_U_11
_atom_site_aniso_U_22
_atom_site_aniso_U_33
_atom_site_aniso_U_12
_atom_site_aniso_U_13
_atom_site_aniso_U_23
Sb1 0.01826(7) 0.00984(7) 0.01032(7) 0.00212(5) 0.00135(6) 0.00076(5)
S1 0.0178(3) 0.0173(3) 0.0196(3) 0.0048(2) 0.0041(2) 0.0079(2)
S2 0.0275(3) 0.0110(3) 0.0144(3) 0.0004(2) 0.0057(2) -0.0003(2)
S3 0.0244(3) 0.0135(3) 0.0182(3) 0.0028(2) -0.0022(2) 0.0040(2)
S4 0.0219(3) 0.0176(3) 0.0179(3) 0.0010(2) -0.0022(2) -0.0038(2)
Zn1 0.01847(13) 0.01275(13) 0.01295(12) 0.00237(10) 0.00118(10) -0.00002(10)
N1 0.0250(11) 0.0147(10) 0.0158(10) 0.0012(8) -0.0021(8) 0.0003(8)
C1 0.0326(15) 0.0180(13) 0.0147(12) -0.0001(11) -0.0042(10) -0.0004(10)
C2 0.0352(16) 0.0162(12) 0.0154(12) 0.0021(11) 0.0028(11) -0.0032(10)
N2 0.0244(11) 0.0128(9) 0.0161(9) 0.0029(8) 0.0025(8) 0.0017(8)
C3 0.0220(13) 0.0212(13) 0.0182(12) 0.0051(10) 0.0065(10) 0.0041(10)
C4 0.0201(12) 0.0224(13) 0.0226(12) 0.0013(10) 0.0031(10) 0.0069(11)
C5 0.0208(12) 0.0193(12) 0.0201(12) -0.0009(10) -0.0015(10) 0.0014(10)
N3 0.0212(10) 0.0146(10) 0.0152(9) 0.0014(8) -0.0008(8) -0.0004(8)
C6 0.0311(14) 0.0159(12) 0.0128(11) 0.0004(10) 0.0005(10) -0.0017(9)
C7 0.0317(15) 0.0151(12) 0.0166(12) 0.0054(10) 0.0045(10) -0.0011(10)
N4 0.0204(10) 0.0141(10) 0.0179(10) 0.0050(8) 0.0033(8) 0.0019(8)
C8 0.0203(13) 0.0197(13) 0.0256(13) 0.0076(10) 0.0065(10) 0.0063(11)
C9 0.0169(12) 0.0224(13) 0.0302(14) 0.0028(10) 0.0011(10) 0.0081(11)
C10 0.0205(13) 0.0263(14) 0.0262(14) 0.0004(11) -0.0074(11) 0.0037(12)
Zn11 0.02547(16) 0.01244(12) 0.01717(14) -0.00326(12) 0.00334(12) -0.00120(12)
N11 0.0261(12) 0.0296(14) 0.0294(13) -0.0015(10) 0.0052(10) -0.0042(11)
C11 0.0244(16) 0.058(3) 0.0359(18) -0.0013(16) -0.0059(13) -0.0032(18)
C12 0.031(2) 0.065(3) 0.052(3) -0.0160(19) -0.0003(19) -0.023(2)
N12 0.0320(14) 0.0356(16) 0.0398(16) -0.0160(12) 0.0103(12) -0.0172(13)
C13 0.054(3) 0.045(3) 0.085(4) -0.034(2) 0.037(3) -0.034(3)
C14 0.074(3) 0.0203(16) 0.080(3) -0.0170(18) 0.043(3) -0.019(2)
C15 0.081(3) 0.0159(15) 0.073(3) -0.0015(18) 0.045(3) 0.0103(18)
N13 0.0554(19) 0.0177(12) 0.0303(14) 0.0067(12) 0.0206(13) 0.0048(10)
C16 0.064(3) 0.042(2) 0.0206(15) 0.0260(19) 0.0149(16) 0.0119(15)
C17 0.044(2) 0.049(2) 0.0175(14) 0.0166(18) 0.0005(13) -0.0032(15)
N14 0.0425(15) 0.0224(12) 0.0176(11) 0.0062(11) 0.0043(10) 0.0004(9)
C18 0.0399(18) 0.0243(15) 0.0263(15) 0.0012(13) 0.0026(13) -0.0120(12)
C19 0.0458(19) 0.0201(14) 0.0300(16) 0.0074(13) 0.0093(14) -0.0047(12)
C20 0.0348(17) 0.0219(14) 0.0352(17) 0.0071(12) 0.0104(13) 0.0032(13)
Sb11 0.02072(8) 0.00981(7) 0.01124(7) -0.00171(5) 0.00407(6) 0.00001(5)
S11 0.0307(3) 0.0108(3) 0.0136(3) -0.0038(2) 0.0085(2) -0.0006(2)
S12 0.0189(3) 0.0186(3) 0.0294(3) -0.0020(2) 0.0029(2) 0.0104(3)
S13 0.0217(3) 0.0155(3) 0.0148(3) -0.0025(2) 0.0045(2) -0.0039(2)
S14 0.0350(4) 0.0149(3) 0.0156(3) -0.0073(3) 0.0039(2) -0.0043(2)
Zn21 0.02385(15) 0.01317(14) 0.01295(13) 0.00130(12) 0.00185(11) -0.00026(11)
N21 0.0318(18) 0.0231(16) 0.0174(14) 0.0042(13) -0.0040(13) -0.0040(13)
C21 0.057(4) 0.034(3) 0.015(2) 0.013(3) -0.003(2) 0.001(2)
C22 0.065(4) 0.026(2) 0.0192(19) 0.018(2) 0.005(2) 0.0080(17)
N22 0.057(3) 0.0171(16) 0.0250(18) 0.0042(16) 0.0217(17) 0.0026(13)
C23 0.082(6) 0.015(2) 0.046(5) -0.003(3) 0.037(4) 0.001(3)
C24 0.073(4) 0.022(2) 0.053(4) -0.019(2) 0.037(3) -0.012(2)
C25 0.039(3) 0.043(3) 0.048(4) -0.022(3) 0.021(3) -0.026(3)
N23 0.0263(18) 0.039(2) 0.0278(18) -0.0090(16) 0.0112(14) -0.0160(16)
C26 0.020(2) 0.053(3) 0.031(3) 0.004(2) -0.0014(18) -0.019(2)
C27 0.037(5) 0.043(4) 0.023(3) 0.017(3) -0.003(3) 0.000(3)
N24 0.0255(16) 0.0225(17) 0.0187(14) 0.0071(13) 0.0052(12) 0.0035(12)
C28 0.039(3) 0.0149(19) 0.032(2) 0.0069(17) 0.011(2) 0.0015(17)
C29 0.033(2) 0.0131(17) 0.039(2) -0.0038(15) 0.0124(18) -0.0070(16)
C30 0.034(3) 0.026(2) 0.027(2) -0.001(2) 0.0020(19) -0.0112(18)
N21' 0.024(4) 0.019(4) 0.016(4) 0.000(3) 0.005(3) -0.001(3)
C21' 0.020(4) 0.026(5) 0.026(5) -0.001(4) 0.000(4) 0.014(4)
C22' 0.032(6) 0.015(6) 0.027(7) -0.002(4) 0.015(4) 0.010(5)
N22' 0.024(4) 0.019(4) 0.023(4) 0.000(3) 0.013(3) 0.000(3)
C23' 0.040(7) 0.022(6) 0.027(6) -0.014(5) 0.012(4) -0.006(4)
C24' 0.024(5) 0.049(7) 0.031(6) 0.000(5) -0.001(4) -0.017(5)
C25' 0.009(4) 0.057(7) 0.025(5) -0.001(5) -0.007(4) -0.006(5)
N23' 0.012(3) 0.040(5) 0.016(4) 0.007(3) 0.001(3) 0.005(3)
C26' 0.037(12) 0.047(8) 0.018(6) 0.018(6) 0.012(6) 0.010(5)
C27' 0.028(5) 0.016(5) 0.044(7) 0.016(4) 0.010(5) 0.011(5)
N24' 0.025(4) 0.015(3) 0.020(3) 0.005(3) 0.008(3) 0.002(3)
C28' 0.032(6) 0.010(4) 0.029(5) 0.003(4) 0.003(4) -0.010(4)
C29' 0.028(5) 0.029(5) 0.019(4) -0.006(4) 0.004(4) -0.003(4)
C30' 0.031(6) 0.026(5) 0.017(5) -0.005(4) 0.000(4) -0.003(4)
Zn31 0.01959(13) 0.01265(13) 0.01706(14) -0.00204(10) 0.00198(10) 0.00103(11)
N31 0.0248(11) 0.0142(10) 0.0187(10) -0.0026(8) 0.0019(9) 0.0020(8)
C31 0.0336(15) 0.0152(12) 0.0185(12) -0.0028(11) -0.0007(11) 0.0004(10)
C32 0.0347(16) 0.0168(12) 0.0166(12) 0.0021(11) 0.0055(11) 0.0008(10)
N32 0.0245(11) 0.0163(10) 0.0168(10) 0.0001(8) 0.0040(8) 0.0026(8)
C33 0.0216(13) 0.0235(14) 0.0286(14) 0.0031(11) 0.0083(11) 0.0059(12)
C34 0.0218(13) 0.0230(14) 0.0290(14) 0.0020(10) 0.0030(11) 0.0092(12)
C35 0.0197(13) 0.0240(14) 0.0280(14) -0.0041(10) -0.0036(11) 0.0069(11)
N33 0.0224(11) 0.0153(10) 0.0215(11) -0.0034(8) -0.0004(9) 0.0013(9)
C36 0.0345(16) 0.0180(13) 0.0216(13) -0.0035(11) -0.0010(12) -0.0035(11)
C37 0.0349(16) 0.0170(12) 0.0174(13) 0.0003(11) 0.0045(11) -0.0002(10)
N34 0.0231(11) 0.0139(10) 0.0185(10) -0.0005(8) 0.0044(8) 0.0019(8)
C38 0.0248(14) 0.0222(14) 0.0272(14) -0.0001(11) 0.0085(11) 0.0037(11)
C39 0.0196(12) 0.0214(13) 0.0294(14) -0.0013(10) 0.0020(11) 0.0071(12)
C40 0.0224(13) 0.0182(12) 0.0262(13) -0.0067(10) -0.0018(10) 0.0053(11)
Cl1 0.0324(8) 0.0256(6) 0.0256(5) 0.0035(5) 0.0025(5) -0.0043(4)
O1 0.063(4) 0.040(3) 0.0241(18) 0.005(2) 0.0078(18) -0.0019(17)
O2 0.036(2) 0.068(4) 0.049(3) 0.008(2) 0.0100(18) -0.009(2)
O3 0.073(4) 0.039(2) 0.051(2) 0.024(2) 0.028(2) 0.0175(19)
O4 0.070(3) 0.055(3) 0.036(2) -0.009(2) -0.0166(19) -0.0176(18)
Cl11 0.053(5) 0.028(3) 0.104(9) 0.001(3) 0.050(5) 0.000(4)
O11 0.075(11) 0.14(2) 0.157(18) 0.044(12) 0.082(10) 0.080(17)
O12 0.117(14) 0.099(13) 0.163(17) -0.068(12) 0.084(11) -0.051(12)
O13 0.069(12) 0.081(14) 0.15(2) 0.024(9) 0.067(12) -0.005(11)
O14 0.034(9) 0.038(11) 0.083(16) -0.002(7) 0.027(9) -0.001(10)
Cl21 0.0414(7) 0.0239(5) 0.0325(7) -0.0003(4) 0.0034(6) 0.0029(5)
O21 0.053(3) 0.077(4) 0.046(2) -0.021(3) 0.007(2) 0.001(2)
O22 0.082(4) 0.072(3) 0.049(3) 0.024(3) 0.005(2) 0.030(2)
O23 0.109(4) 0.0220(18) 0.066(3) 0.001(2) -0.003(3) 0.0074(19)
O24 0.065(3) 0.053(3) 0.111(5) -0.004(2) 0.045(3) -0.014(3)
Cl31 0.057(4) 0.030(3) 0.059(5) -0.014(2) 0.038(4) -0.007(3)
O31 0.107(16) 0.028(7) 0.046(8) -0.023(8) 0.033(9) 0.003(6)
O32 0.21(3) 0.061(13) 0.049(11) -0.027(14) 0.034(16) 0.013(9)
O33 0.17(3) 0.14(3) 0.078(17) -0.10(3) -0.025(19) 0.012(17)
O34 0.073(13) 0.22(4) 0.12(3) 0.052(19) 0.011(15) -0.03(3)
O41 0.095(3) 0.0326(19) 0.0330(18) -0.015(2) -0.007(2) 0.0099(15)
O42 0.045(2) 0.067(3) 0.0295(16) -0.0248(19) 0.0082(15) -0.0105(17)

loop_
_atom_type_symbol
_atom_type_description
_atom_type_scat_dispersion_real
_atom_type_scat_dispersion_imag
_atom_type_scat_source
C C 0.0033 0.0016 'International Tables Vol C Tables 4.2.6.8 and 6.1.1.4'
H H 0.0000 0.0000 'International Tables Vol C Tables 4.2.6.8 and 6.1.1.4'
Cl Cl 0.1484 0.1585 'International Tables Vol C Tables 4.2.6.8 and 6.1.1.4'
N N 0.0061 0.0033 'International Tables Vol C Tables 4.2.6.8 and 6.1.1.4'
O O 0.0106 0.0060 'International Tables Vol C Tables 4.2.6.8 and 6.1.1.4'
S S 0.1246 0.1234 'International Tables Vol C Tables 4.2.6.8 and 6.1.1.4'
Sb Sb -0.5866 1.5461 'International Tables Vol C Tables 4.2.6.8 and 6.1.1.4'
Zn Zn 0.2839 1.4301 'International Tables Vol C Tables 4.2.6.8 and 6.1.1.4'

loop_
_geom_angle_atom_site_label_1
_geom_angle_atom_site_label_2
_geom_angle_atom_site_label_3
_geom_angle_site_symmetry_1
_geom_angle_site_symmetry_3
_geom_angle
_geom_angle_publ_flag
S1 Sb1 S2 . . 104.87(2) ?
S3 Sb1 S1 . . 113.73(3) ?
S3 Sb1 S2 . . 106.93(3) ?
S3 Sb1 S4 . . 109.83(3) ?
S4 Sb1 S1 . . 107.25(3) ?
S4 Sb1 S2 . . 114.30(3) ?
Sb1 S1 Zn1 . . 105.77(3) ?
Sb1 S2 Zn11 . . 105.00(3) ?
N1 Zn1 S1 . . 105.40(7) ?
N1 Zn1 N3 . . 152.59(9) ?
N2 Zn1 S1 . . 97.91(7) ?
N2 Zn1 N1 . . 82.77(10) ?
N2 Zn1 N3 . . 87.19(9) ?
N3 Zn1 S1 . . 101.20(7) ?
N4 Zn1 S1 . . 109.81(7) ?
N4 Zn1 N1 . . 94.64(10) ?
N4 Zn1 N2 . . 151.76(9) ?
N4 Zn1 N3 . . 82.36(9) ?
Zn1 N1 H1 . . 105.6 ?
C1 N1 Zn1 . . 107.45(19) ?
C1 N1 H1 . . 105.6 ?
C1 N1 C10 . . 112.3(2) ?
C10 N1 Zn1 . . 119.28(19) ?
C10 N1 H1 . . 105.6 ?
N1 C1 H1A . . 109.6 ?
N1 C1 H1B . . 109.6 ?
N1 C1 C2 . . 110.4(2) ?
H1A C1 H1B . . 108.1 ?
C2 C1 H1A . . 109.6 ?
C2 C1 H1B . . 109.6 ?
C1 C2 H2A . . 110.2 ?
C1 C2 H2B . . 110.2 ?
H2A C2 H2B . . 108.5 ?
N2 C2 C1 . . 107.4(2) ?
N2 C2 H2A . . 110.2 ?
N2 C2 H2B . . 110.2 ?
Zn1 N2 H2 . . 108.1 ?
C2 N2 Zn1 . . 104.70(18) ?
C2 N2 H2 . . 108.1 ?
C2 N2 C3 . . 113.8(2) ?
C3 N2 Zn1 . . 113.79(17) ?
C3 N2 H2 . . 108.1 ?
N2 C3 H3A . . 109.3 ?
N2 C3 H3B . . 109.3 ?
N2 C3 C4 . . 111.5(2) ?
H3A C3 H3B . . 108.0 ?
C4 C3 H3A . . 109.3 ?
C4 C3 H3B . . 109.3 ?
C3 C4 H4A . . 108.2 ?
C3 C4 H4B . . 108.2 ?
C3 C4 C5 . . 116.2(2) ?
H4A C4 H4B . . 107.4 ?
C5 C4 H4A . . 108.2 ?
C5 C4 H4B . . 108.2 ?
C4 C5 H5A . . 109.3 ?
C4 C5 H5B . . 109.3 ?
H5A C5 H5B . . 108.0 ?
N3 C5 C4 . . 111.5(2) ?
N3 C5 H5A . . 109.3 ?
N3 C5 H5B . . 109.3 ?
Zn1 N3 H3 . . 108.0 ?
C5 N3 Zn1 . . 114.74(18) ?
C5 N3 H3 . . 108.0 ?
C6 N3 Zn1 . . 103.49(18) ?
C6 N3 C5 . . 114.3(2) ?
C6 N3 H3 . . 108.0 ?
N3 C6 H6A . . 110.2 ?
N3 C6 H6B . . 110.2 ?
N3 C6 C7 . . 107.6(2) ?
H6A C6 H6B . . 108.5 ?
C7 C6 H6A . . 110.2 ?
C7 C6 H6B . . 110.2 ?
C6 C7 H7A . . 109.7 ?
C6 C7 H7B . . 109.7 ?
H7A C7 H7B . . 108.2 ?
N4 C7 C6 . . 109.9(2) ?
N4 C7 H7A . . 109.7 ?
N4 C7 H7B . . 109.7 ?
Zn1 N4 H4 . . 104.8 ?
C7 N4 Zn1 . . 108.74(18) ?
C7 N4 H4 . . 104.8 ?
C7 N4 C8 . . 112.4(2) ?
C8 N4 Zn1 . . 119.90(18) ?
C8 N4 H4 . . 104.8 ?
N4 C8 H8A . . 109.4 ?
N4 C8 H8B . . 109.4 ?
N4 C8 C9 . . 111.4(2) ?
H8A C8 H8B . . 108.0 ?
C9 C8 H8A . . 109.4 ?
C9 C8 H8B . . 109.4 ?
C8 C9 H9A . . 108.6 ?
C8 C9 H9B . . 108.6 ?
C8 C9 C10 . . 114.8(3) ?
H9A C9 H9B . . 107.5 ?
C10 C9 H9A . . 108.6 ?
C10 C9 H9B . . 108.6 ?
N1 C10 C9 . . 111.9(2) ?
N1 C10 H10A . . 109.2 ?
N1 C10 H10B . . 109.2 ?
C9 C10 H10A . . 109.2 ?
C9 C10 H10B . . 109.2 ?
H10A C10 H10B . . 107.9 ?
N11 Zn11 S2 . . 100.54(8) ?
N11 Zn11 N12 . . 83.40(13) ?
N11 Zn11 N13 . . 152.68(12) ?
N11 Zn11 N14 . . 89.63(11) ?
N12 Zn11 S2 . . 105.03(9) ?
N12 Zn11 N13 . . 93.99(14) ?
N12 Zn11 N14 . . 155.29(12) ?
N13 Zn11 S2 . . 106.37(9) ?
N14 Zn11 S2 . . 99.53(9) ?
N14 Zn11 N13 . . 81.45(12) ?
Zn11 N11 H11 . . 109.0 ?
C11 N11 Zn11 . . 103.1(2) ?
C11 N11 H11 . . 109.0 ?
C20 N11 Zn11 . . 114.4(2) ?
C20 N11 H11 . . 109.0 ?
C20 N11 C11 . . 112.2(3) ?
N11 C11 H11A . . 109.8 ?
N11 C11 H11B . . 109.8 ?
N11 C11 C12 . . 109.3(4) ?
H11A C11 H11B . . 108.3 ?
C12 C11 H11A . . 109.8 ?
C12 C11 H11B . . 109.8 ?
C11 C12 H12A . . 109.2 ?
C11 C12 H12B . . 109.2 ?
H12A C12 H12B . . 107.9 ?
N12 C12 C11 . . 112.1(3) ?
N12 C12 H12A . . 109.2 ?
N12 C12 H12B . . 109.2 ?
Zn11 N12 H12 . . 105.5 ?
C12 N12 Zn11 . . 108.3(3) ?
C12 N12 H12 . . 105.5 ?
C12 N12 C13 . . 113.2(4) ?
C13 N12 Zn11 . . 117.8(3) ?
C13 N12 H12 . . 105.5 ?
N12 C13 H13A . . 108.9 ?
N12 C13 H13B . . 108.9 ?
N12 C13 C14 . . 113.5(4) ?
H13A C13 H13B . . 107.7 ?
C14 C13 H13A . . 108.9 ?
C14 C13 H13B . . 108.9 ?
C13 C14 H14A . . 108.8 ?
C13 C14 H14B . . 108.8 ?
C13 C14 C15 . . 114.0(4) ?
H14A C14 H14B . . 107.7 ?
C15 C14 H14A . . 108.8 ?
C15 C14 H14B . . 108.8 ?
C14 C15 H15A . . 109.2 ?
C14 C15 H15B . . 109.2 ?
H15A C15 H15B . . 107.9 ?
N13 C15 C14 . . 111.9(3) ?
N13 C15 H15A . . 109.2 ?
N13 C15 H15B . . 109.2 ?
Zn11 N13 H13 . . 106.7 ?
C15 N13 Zn11 . . 115.2(3) ?
C15 N13 H13 . . 106.7 ?
C15 N13 C16 . . 111.9(3) ?
C16 N13 Zn11 . . 109.0(2) ?
C16 N13 H13 . . 106.7 ?
N13 C16 H16A . . 109.8 ?
N13 C16 H16B . . 109.8 ?
H16A C16 H16B . . 108.2 ?
C17 C16 N13 . . 109.4(3) ?
C17 C16 H16A . . 109.8 ?
C17 C16 H16B . . 109.8 ?
C16 C17 H17A . . 110.0 ?
C16 C17 H17B . . 110.0 ?
H17A C17 H17B . . 108.4 ?
N14 C17 C16 . . 108.5(4) ?
N14 C17 H17A . . 110.0 ?
N14 C17 H17B . . 110.0 ?
Zn11 N14 H14 . . 109.3 ?
C17 N14 Zn11 . . 103.6(2) ?
C17 N14 H14 . . 109.3 ?
C17 N14 C18 . . 113.9(3) ?
C18 N14 Zn11 . . 111.4(2) ?
C18 N14 H14 . . 109.3 ?
N14 C18 H18A . . 109.1 ?
N14 C18 H18B . . 109.1 ?
N14 C18 C19 . . 112.3(3) ?
H18A C18 H18B . . 107.9 ?
C19 C18 H18A . . 109.1 ?
C19 C18 H18B . . 109.1 ?
C18 C19 H19A . . 108.3 ?
C18 C19 H19B . . 108.3 ?
C18 C19 C20 . . 116.0(3) ?
H19A C19 H19B . . 107.4 ?
C20 C19 H19A . . 108.3 ?
C20 C19 H19B . . 108.3 ?
N11 C20 C19 . . 112.0(3) ?
N11 C20 H20A . . 109.2 ?
N11 C20 H20B . . 109.2 ?
C19 C20 H20A . . 109.2 ?
C19 C20 H20B . . 109.2 ?
H20A C20 H20B . . 107.9 ?
S11 Sb11 S12 . . 107.21(3) ?
S13 Sb11 S11 . . 107.98(3) ?
S13 Sb11 S12 . . 107.65(3) ?
S13 Sb11 S14 . . 116.20(3) ?
S14 Sb11 S11 . . 109.08(3) ?
S14 Sb11 S12 . . 108.37(3) ?
Sb11 S11 Zn21 . . 107.43(3) ?
Sb11 S12 Zn31 . . 104.62(3) ?
N21 Zn21 S11 . . 105.56(10) ?
N22 Zn21 S11 . . 97.01(11) ?
N22 Zn21 N21 . . 81.30(17) ?
N22 Zn21 N24 . . 154.77(14) ?
N23 Zn21 S11 . . 99.93(10) ?
N23 Zn21 N21 . . 154.15(14) ?
N23 Zn21 N22 . . 91.52(19) ?
N23 Zn21 N24 . . 84.13(17) ?
N24 Zn21 S11 . . 108.22(9) ?
N24 Zn21 N21 . . 91.85(14) ?
N21' Zn21 S11 . . 97.5(2) ?
N21' Zn21 N22' . . 80.1(3) ?
N21' Zn21 N23' . . 149.3(3) ?
N22' Zn21 S11 . . 94.2(2) ?
N23' Zn21 S11 . . 109.6(2) ?
N23' Zn21 N22' . . 83.6(3) ?
N24' Zn21 S11 . . 115.3(2) ?
N24' Zn21 N21' . . 96.3(3) ?
N24' Zn21 N22' . . 150.4(3) ?
N24' Zn21 N23' . . 85.3(4) ?
Zn21 N21 H21 . . 105.9 ?
C21 N21 Zn21 . . 107.9(3) ?
C21 N21 H21 . . 105.9 ?
C21 N21 C30 . . 111.2(4) ?
C30 N21 Zn21 . . 119.2(3) ?
C30 N21 H21 . . 105.9 ?
N21 C21 H21A . . 109.4 ?
N21 C21 H21B . . 109.4 ?
N21 C21 C22 . . 111.1(4) ?
H21A C21 H21B . . 108.0 ?
C22 C21 H21A . . 109.4 ?
C22 C21 H21B . . 109.4 ?
C21 C22 H22A . . 110.2 ?
C21 C22 H22B . . 110.2 ?
H22A C22 H22B . . 108.5 ?
N22 C22 C21 . . 107.3(4) ?
N22 C22 H22A . . 110.2 ?
N22 C22 H22B . . 110.2 ?
Zn21 N22 H22 . . 108.6 ?
C22 N22 Zn21 . . 104.5(3) ?
C22 N22 H22 . . 108.6 ?
C22 N22 C23 . . 114.6(5) ?
C23 N22 Zn21 . . 111.8(4) ?
C23 N22 H22 . . 108.6 ?
N22 C23 H23A . . 109.3 ?
N22 C23 H23B . . 109.3 ?
N22 C23 C24 . . 111.4(6) ?
H23A C23 H23B . . 108.0 ?
C24 C23 H23A . . 109.3 ?
C24 C23 H23B . . 109.3 ?
C23 C24 H24A . . 108.1 ?
C23 C24 H24B . . 108.1 ?
C23 C24 C25 . . 116.7(6) ?
H24A C24 H24B . . 107.3 ?
C25 C24 H24A . . 108.1 ?
C25 C24 H24B . . 108.1 ?
C24 C25 H25A . . 109.2 ?
C24 C25 H25B . . 109.2 ?
H25A C25 H25B . . 107.9 ?
N23 C25 C24 . . 111.9(5) ?
N23 C25 H25A . . 109.2 ?
N23 C25 H25B . . 109.2 ?
Zn21 N23 H23 . . 108.3 ?
C25 N23 Zn21 . . 113.7(4) ?
C25 N23 H23 . . 108.3 ?
C26 N23 Zn21 . . 103.0(3) ?
C26 N23 C25 . . 114.9(5) ?
C26 N23 H23 . . 108.3 ?
N23 C26 H26A . . 110.2 ?
N23 C26 H26B . . 110.2 ?
N23 C26 C27 . . 107.6(6) ?
H26A C26 H26B . . 108.5 ?
C27 C26 H26A . . 110.2 ?
C27 C26 H26B . . 110.2 ?
C26 C27 H27A . . 109.4 ?
C26 C27 H27B . . 109.4 ?
H27A C27 H27B . . 108.0 ?
N24 C27 C26 . . 111.3(8) ?
N24 C27 H27A . . 109.4 ?
N24 C27 H27B . . 109.4 ?
Zn21 N24 H24 . . 106.8 ?
C27 N24 Zn21 . . 106.3(5) ?
C27 N24 H24 . . 106.8 ?
C27 N24 C28 . . 111.8(6) ?
C28 N24 Zn21 . . 117.7(3) ?
C28 N24 H24 . . 106.8 ?
N24 C28 H28A . . 109.0 ?
N24 C28 H28B . . 109.0 ?
N24 C28 C29 . . 113.1(4) ?
H28A C28 H28B . . 107.8 ?
C29 C28 H28A . . 109.0 ?
C29 C28 H28B . . 109.0 ?
C28 C29 H29A . . 108.6 ?
C28 C29 H29B . . 108.6 ?
C28 C29 C30 . . 114.6(4) ?
H29A C29 H29B . . 107.6 ?
C30 C29 H29A . . 108.6 ?
C30 C29 H29B . . 108.6 ?
N21 C30 C29 . . 112.7(4) ?
N21 C30 H30A . . 109.0 ?
N21 C30 H30B . . 109.0 ?
C29 C30 H30A . . 109.0 ?
C29 C30 H30B . . 109.0 ?
H30A C30 H30B . . 107.8 ?
Zn21 N21' H21' . . 104.8 ?
C21' N21' Zn21 . . 109.4(6) ?
C21' N21' H21' . . 104.8 ?
C30' N21' Zn21 . . 118.7(7) ?
C30' N21' H21' . . 104.8 ?
C30' N21' C21' . . 112.9(8) ?
N21' C21' H21C . . 109.3 ?
N21' C21' H21D . . 109.3 ?
N21' C21' C22' . . 111.7(10) ?
H21C C21' H21D . . 107.9 ?
C22' C21' H21C . . 109.3 ?
C22' C21' H21D . . 109.3 ?
C21' C22' H22C . . 109.9 ?
C21' C22' H22D . . 109.9 ?
H22C C22' H22D . . 108.3 ?
N22' C22' C21' . . 109.1(11) ?
N22' C22' H22C . . 109.9 ?
N22' C22' H22D . . 109.9 ?
Zn21 N22' H22' . . 108.1 ?
C22' N22' Zn21 . . 102.9(8) ?
C22' N22' H22' . . 108.1 ?
C22' N22' C23' . . 113.7(10) ?
C23' N22' Zn21 . . 115.6(7) ?
C23' N22' H22' . . 108.1 ?
N22' C23' H23C . . 109.4 ?
N22' C23' H23D . . 109.4 ?
N22' C23' C24' . . 111.0(10) ?
H23C C23' H23D . . 108.0 ?
C24' C23' H23C . . 109.4 ?
C24' C23' H23D . . 109.4 ?
C23' C24' H24C . . 107.8 ?
C23' C24' H24D . . 107.8 ?
C23' C24' C25' . . 118.0(11) ?
H24C C24' H24D . . 107.2 ?
C25' C24' H24C . . 107.8 ?
C25' C24' H24D . . 107.8 ?
C24' C25' H25C . . 109.5 ?
C24' C25' H25D . . 109.5 ?
H25C C25' H25D . . 108.1 ?
N23' C25' C24' . . 110.8(10) ?
N23' C25' H25C . . 109.5 ?
N23' C25' H25D . . 109.5 ?
Zn21 N23' H23' . . 109.1 ?
C25' N23' Zn21 . . 114.0(7) ?
C25' N23' H23' . . 109.1 ?
C25' N23' C26' . . 114.0(13) ?
C26' N23' Zn21 . . 101.3(11) ?
C26' N23' H23' . . 109.1 ?
N23' C26' H26C . . 109.8 ?
N23' C26' H26D . . 109.8 ?
H26C C26' H26D . . 108.2 ?
C27' C26' N23' . . 109.4(17) ?
C27' C26' H26C . . 109.8 ?
C27' C26' H26D . . 109.8 ?
C26' C27' H27C . . 109.1 ?
C26' C27' H27D . . 109.1 ?
H27C C27' H27D . . 107.8 ?
N24' C27' C26' . . 112.5(15) ?
N24' C27' H27C . . 109.1 ?
N24' C27' H27D . . 109.1 ?
Zn21 N24' H24' . . 105.9 ?
C27' N24' Zn21 . . 109.0(7) ?
C27' N24' H24' . . 105.9 ?
C27' N24' C28' . . 111.6(9) ?
C28' N24' Zn21 . . 117.8(6) ?
C28' N24' H24' . . 105.9 ?
N24' C28' H28C . . 109.0 ?
N24' C28' H28D . . 109.0 ?
N24' C28' C29' . . 112.8(8) ?
H28C C28' H28D . . 107.8 ?
C29' C28' H28C . . 109.0 ?
C29' C28' H28D . . 109.0 ?
C28' C29' H29C . . 108.8 ?
C28' C29' H29D . . 108.8 ?
H29C C29' H29D . . 107.7 ?
C30' C29' C28' . . 113.6(10) ?
C30' C29' H29C . . 108.8 ?
C30' C29' H29D . . 108.8 ?
N21' C30' C29' . . 113.5(9) ?
N21' C30' H30C . . 108.9 ?
N21' C30' H30D . . 108.9 ?
C29' C30' H30C . . 108.9 ?
C29' C30' H30D . . 108.9 ?
H30C C30' H30D . . 107.7 ?
N31 Zn31 S12 . . 108.13(7) ?
N31 Zn31 N32 . . 83.03(10) ?
N31 Zn31 N33 . . 153.04(9) ?
N31 Zn31 N34 . . 94.57(10) ?
N32 Zn31 S12 . . 100.50(7) ?
N33 Zn31 S12 . . 98.35(7) ?
N33 Zn31 N32 . . 87.34(10) ?
N33 Zn31 N34 . . 82.96(10) ?
N34 Zn31 S12 . . 105.38(7) ?
N34 Zn31 N32 . . 153.40(9) ?
Zn31 N31 H31 . . 105.2 ?
C31 N31 Zn31 . . 108.09(19) ?
C31 N31 H31 . . 105.2 ?
C31 N31 C40 . . 111.9(2) ?
C40 N31 Zn31 . . 119.95(19) ?
C40 N31 H31 . . 105.2 ?
N31 C31 H31A . . 109.8 ?
N31 C31 H31B . . 109.8 ?
N31 C31 C32 . . 109.5(3) ?
H31A C31 H31B . . 108.2 ?
C32 C31 H31A . . 109.8 ?
C32 C31 H31B . . 109.8 ?
C31 C32 H32A . . 110.3 ?
C31 C32 H32B . . 110.3 ?
H32A C32 H32B . . 108.5 ?
N32 C32 C31 . . 107.2(2) ?
N32 C32 H32A . . 110.3 ?
N32 C32 H32B . . 110.3 ?
Zn31 N32 H32 . . 108.5 ?
C32 N32 Zn31 . . 102.91(18) ?
C32 N32 H32 . . 108.5 ?
C32 N32 C33 . . 114.1(2) ?
C33 N32 Zn31 . . 113.92(19) ?
C33 N32 H32 . . 108.5 ?
N32 C33 H33A . . 109.4 ?
N32 C33 H33B . . 109.4 ?
N32 C33 C34 . . 111.4(2) ?
H33A C33 H33B . . 108.0 ?
C34 C33 H33A . . 109.4 ?
C34 C33 H33B . . 109.4 ?
C33 C34 H34A . . 108.1 ?
C33 C34 H34B . . 108.1 ?
C33 C34 C35 . . 116.7(3) ?
H34A C34 H34B . . 107.3 ?
C35 C34 H34A . . 108.1 ?
C35 C34 H34B . . 108.1 ?
C34 C35 H35A . . 109.3 ?
C34 C35 H35B . . 109.3 ?
H35A C35 H35B . . 108.0 ?
N33 C35 C34 . . 111.5(3) ?
N33 C35 H35A . . 109.3 ?
N33 C35 H35B . . 109.3 ?
Zn31 N33 H33 . . 108.5 ?
C35 N33 Zn31 . . 113.57(19) ?
C35 N33 H33 . . 108.5 ?
C35 N33 C36 . . 113.7(2) ?
C36 N33 Zn31 . . 103.70(19) ?
C36 N33 H33 . . 108.5 ?
N33 C36 H36A . . 110.3 ?
N33 C36 H36B . . 110.3 ?
N33 C36 C37 . . 107.3(3) ?
H36A C36 H36B . . 108.5 ?
C37 C36 H36A . . 110.3 ?
C37 C36 H36B . . 110.3 ?
C36 C37 H37A . . 109.8 ?
C36 C37 H37B . . 109.8 ?
H37A C37 H37B . . 108.2 ?
N34 C37 C36 . . 109.6(3) ?
N34 C37 H37A . . 109.8 ?
N34 C37 H37B . . 109.8 ?
Zn31 N34 H34 . . 105.8 ?
C37 N34 Zn31 . . 107.20(19) ?
C37 N34 H34 . . 105.8 ?
C37 N34 C38 . . 112.0(2) ?
C38 N34 Zn31 . . 119.29(19) ?
C38 N34 H34 . . 105.8 ?
N34 C38 H38A . . 109.3 ?
N34 C38 H38B . . 109.3 ?
N34 C38 C39 . . 111.8(2) ?
H38A C38 H38B . . 107.9 ?
C39 C38 H38A . . 109.3 ?
C39 C38 H38B . . 109.3 ?
C38 C39 H39A . . 108.6 ?
C38 C39 H39B . . 108.6 ?
C38 C39 C40 . . 114.5(3) ?
H39A C39 H39B . . 107.6 ?
C40 C39 H39A . . 108.6 ?
C40 C39 H39B . . 108.6 ?
N31 C40 C39 . . 111.8(2) ?
N31 C40 H40A . . 109.3 ?
N31 C40 H40B . . 109.3 ?
C39 C40 H40A . . 109.3 ?
C39 C40 H40B . . 109.3 ?
H40A C40 H40B . . 107.9 ?
O2 Cl1 O1 . . 107.0(5) ?
O2 Cl1 O3 . . 109.2(4) ?
O3 Cl1 O1 . . 108.3(5) ?
O4 Cl1 O1 . . 108.7(5) ?
O4 Cl1 O2 . . 111.8(3) ?
O4 Cl1 O3 . . 111.6(3) ?
O11 Cl11 O12 . . 94(2) ?
O13 Cl11 O11 . . 117(2) ?
O13 Cl11 O12 . . 98.8(19) ?
O13 Cl11 O14 . . 123(2) ?
O14 Cl11 O11 . . 113(2) ?
O14 Cl11 O12 . . 103(2) ?
O21 Cl21 O22 . . 106.1(3) ?
O23 Cl21 O21 . . 111.4(4) ?
O23 Cl21 O22 . . 106.8(4) ?
O24 Cl21 O21 . . 111.9(4) ?
O24 Cl21 O22 . . 109.4(4) ?
O24 Cl21 O23 . . 110.9(4) ?
O31 Cl31 O32 . . 114.0(13) ?
O31 Cl31 O33 . . 117.4(17) ?
O31 Cl31 O34 . . 119(2) ?
O33 Cl31 O32 . . 98.0(18) ?
O34 Cl31 O32 . . 97(2) ?
O34 Cl31 O33 . . 108(2) ?
H41A O41 H41B . . 104.7 ?
H42A O42 H42B . . 114.1 ?

loop_
_geom_bond_atom_site_label_1
_geom_bond_atom_site_label_2
_geom_bond_site_symmetry_2
_geom_bond_distance
_geom_bond_publ_flag
Sb1 S1 . 2.3409(7) y
Sb1 S2 . 2.3593(7) y
Sb1 S3 . 2.3090(7) y
Sb1 S4 . 2.3168(7) y
S1 Zn1 . 2.4024(7) y
S2 Zn11 . 2.3694(8) y
Zn1 N1 . 2.137(2) y
Zn1 N2 . 2.118(2) y
Zn1 N3 . 2.144(2) y
Zn1 N4 . 2.116(2) y
N1 H1 . 1.0000 ?
N1 C1 . 1.484(4) ?
N1 C10 . 1.485(4) ?
C1 H1A . 0.9900 ?
C1 H1B . 0.9900 ?
C1 C2 . 1.527(5) ?
C2 H2A . 0.9900 ?
C2 H2B . 0.9900 ?
C2 N2 . 1.471(4) ?
N2 H2 . 1.0000 ?
N2 C3 . 1.478(4) ?
C3 H3A . 0.9900 ?
C3 H3B . 0.9900 ?
C3 C4 . 1.525(5) ?
C4 H4A . 0.9900 ?
C4 H4B . 0.9900 ?
C4 C5 . 1.529(4) ?
C5 H5A . 0.9900 ?
C5 H5B . 0.9900 ?
C5 N3 . 1.479(4) ?
N3 H3 . 1.0000 ?
N3 C6 . 1.471(4) ?
C6 H6A . 0.9900 ?
C6 H6B . 0.9900 ?
C6 C7 . 1.524(5) ?
C7 H7A . 0.9900 ?
C7 H7B . 0.9900 ?
C7 N4 . 1.483(4) ?
N4 H4 . 1.0000 ?
N4 C8 . 1.487(4) ?
C8 H8A . 0.9900 ?
C8 H8B . 0.9900 ?
C8 C9 . 1.525(5) ?
C9 H9A . 0.9900 ?
C9 H9B . 0.9900 ?
C9 C10 . 1.525(5) ?
C10 H10A . 0.9900 ?
C10 H10B . 0.9900 ?
Zn11 N11 . 2.107(3) y
Zn11 N12 . 2.124(3) y
Zn11 N13 . 2.135(3) y
Zn11 N14 . 2.134(3) y
N11 H11 . 1.0000 ?
N11 C11 . 1.484(5) ?
N11 C20 . 1.473(5) ?
C11 H11A . 0.9900 ?
C11 H11B . 0.9900 ?
C11 C12 . 1.522(7) ?
C12 H12A . 0.9900 ?
C12 H12B . 0.9900 ?
C12 N12 . 1.472(7) ?
N12 H12 . 1.0000 ?
N12 C13 . 1.475(6) ?
C13 H13A . 0.9900 ?
C13 H13B . 0.9900 ?
C13 C14 . 1.511(9) ?
C14 H14A . 0.9900 ?
C14 H14B . 0.9900 ?
C14 C15 . 1.521(8) ?
C15 H15A . 0.9900 ?
C15 H15B . 0.9900 ?
C15 N13 . 1.475(5) ?
N13 H13 . 1.0000 ?
N13 C16 . 1.509(5) ?
C16 H16A . 0.9900 ?
C16 H16B . 0.9900 ?
C16 C17 . 1.503(6) ?
C17 H17A . 0.9900 ?
C17 H17B . 0.9900 ?
C17 N14 . 1.469(5) ?
N14 H14 . 1.0000 ?
N14 C18 . 1.472(4) ?
C18 H18A . 0.9900 ?
C18 H18B . 0.9900 ?
C18 C19 . 1.513(5) ?
C19 H19A . 0.9900 ?
C19 H19B . 0.9900 ?
C19 C20 . 1.529(5) ?
C20 H20A . 0.9900 ?
C20 H20B . 0.9900 ?
Sb11 S11 . 2.3424(7) y
Sb11 S12 . 2.3572(8) y
Sb11 S13 . 2.3030(7) y
Sb11 S14 . 2.3100(7) y
S11 Zn21 . 2.3806(7) y
S12 Zn31 . 2.3870(8) y
Zn21 N21 . 2.166(4) y
Zn21 N22 . 2.115(4) y
Zn21 N23 . 2.080(4) y
Zn21 N24 . 2.133(3) y
Zn21 N21' . 2.143(9) y
Zn21 N22' . 2.239(9) y
Zn21 N23' . 2.144(8) y
Zn21 N24' . 2.054(8) y
N21 H21 . 1.0000 ?
N21 C21 . 1.472(6) ?
N21 C30 . 1.475(6) ?
C21 H21A . 0.9900 ?
C21 H21B . 0.9900 ?
C21 C22 . 1.510(8) ?
C22 H22A . 0.9900 ?
C22 H22B . 0.9900 ?
C22 N22 . 1.470(8) ?
N22 H22 . 1.0000 ?
N22 C23 . 1.485(8) ?
C23 H23A . 0.9900 ?
C23 H23B . 0.9900 ?
C23 C24 . 1.509(12) ?
C24 H24A . 0.9900 ?
C24 H24B . 0.9900 ?
C24 C25 . 1.513(11) ?
C25 H25A . 0.9900 ?
C25 H25B . 0.9900 ?
C25 N23 . 1.485(8) ?
N23 H23 . 1.0000 ?
N23 C26 . 1.478(8) ?
C26 H26A . 0.9900 ?
C26 H26B . 0.9900 ?
C26 C27 . 1.530(13) ?
C27 H27A . 0.9900 ?
C27 H27B . 0.9900 ?
C27 N24 . 1.483(10) ?
N24 H24 . 1.0000 ?
N24 C28 . 1.484(6) ?
C28 H28A . 0.9900 ?
C28 H28B . 0.9900 ?
C28 C29 . 1.514(8) ?
C29 H29A . 0.9900 ?
C29 H29B . 0.9900 ?
C29 C30 . 1.521(8) ?
C30 H30A . 0.9900 ?
C30 H30B . 0.9900 ?
N21' H21' . 1.0000 ?
N21' C21' . 1.475(12) ?
N21' C30' . 1.463(13) ?
C21' H21C . 0.9900 ?
C21' H21D . 0.9900 ?
C21' C22' . 1.498(16) ?
C22' H22C . 0.9900 ?
C22' H22D . 0.9900 ?
C22' N22' . 1.438(16) ?
N22' H22' . 1.0000 ?
N22' C23' . 1.494(14) ?
C23' H23C . 0.9900 ?
C23' H23D . 0.9900 ?
C23' C24' . 1.522(18) ?
C24' H24C . 0.9900 ?
C24' H24D . 0.9900 ?
C24' C25' . 1.523(18) ?
C25' H25C . 0.9900 ?
C25' H25D . 0.9900 ?
C25' N23' . 1.443(15) ?
N23' H23' . 1.0000 ?
N23' C26' . 1.52(2) ?
C26' H26C . 0.9900 ?
C26' H26D . 0.9900 ?
C26' C27' . 1.51(3) ?
C27' H27C . 0.9900 ?
C27' H27D . 0.9900 ?
C27' N24' . 1.467(13) ?
N24' H24' . 1.0000 ?
N24' C28' . 1.491(13) ?
C28' H28C . 0.9900 ?
C28' H28D . 0.9900 ?
C28' C29' . 1.535(16) ?
C29' H29C . 0.9900 ?
C29' H29D . 0.9900 ?
C29' C30' . 1.516(15) ?
C30' H30C . 0.9900 ?
C30' H30D . 0.9900 ?
Zn31 N31 . 2.114(3) y
Zn31 N32 . 2.141(2) y
Zn31 N33 . 2.121(3) y
Zn31 N34 . 2.137(2) y
N31 H31 . 1.0000 ?
N31 C31 . 1.479(4) ?
N31 C40 . 1.488(4) ?
C31 H31A . 0.9900 ?
C31 H31B . 0.9900 ?
C31 C32 . 1.533(5) ?
C32 H32A . 0.9900 ?
C32 H32B . 0.9900 ?
C32 N32 . 1.476(4) ?
N32 H32 . 1.0000 ?
N32 C33 . 1.480(4) ?
C33 H33A . 0.9900 ?
C33 H33B . 0.9900 ?
C33 C34 . 1.522(5) ?
C34 H34A . 0.9900 ?
C34 H34B . 0.9900 ?
C34 C35 . 1.525(5) ?
C35 H35A . 0.9900 ?
C35 H35B . 0.9900 ?
C35 N33 . 1.477(4) ?
N33 H33 . 1.0000 ?
N33 C36 . 1.480(4) ?
C36 H36A . 0.9900 ?
C36 H36B . 0.9900 ?
C36 C37 . 1.522(5) ?
C37 H37A . 0.9900 ?
C37 H37B . 0.9900 ?
C37 N34 . 1.485(4) ?
N34 H34 . 1.0000 ?
N34 C38 . 1.486(4) ?
C38 H38A . 0.9900 ?
C38 H38B . 0.9900 ?
C38 C39 . 1.529(5) ?
C39 H39A . 0.9900 ?
C39 H39B . 0.9900 ?
C39 C40 . 1.532(5) ?
C40 H40A . 0.9900 ?
C40 H40B . 0.9900 ?
Cl1 O1 . 1.464(6) ?
Cl1 O2 . 1.439(5) ?
Cl1 O3 . 1.448(5) ?
Cl1 O4 . 1.403(4) ?
Cl11 O11 . 1.46(2) ?
Cl11 O12 . 1.50(2) ?
Cl11 O13 . 1.375(18) ?
Cl11 O14 . 1.38(2) ?
Cl21 O21 . 1.440(5) ?
Cl21 O22 . 1.458(5) ?
Cl21 O23 . 1.411(4) ?
Cl21 O24 . 1.410(5) ?
Cl31 O31 . 1.338(15) ?
Cl31 O32 . 1.539(18) ?
Cl31 O33 . 1.437(19) ?
Cl31 O34 . 1.39(2) ?
O41 H41A . 0.8206 ?
O41 H41B . 0.8199 ?
O42 H42A . 0.8197 ?
O42 H42B . 0.8174 ?

loop_
_geom_hbond_atom_site_label_D
_geom_hbond_atom_site_label_H
_geom_hbond_atom_site_label_A
_geom_hbond_site_symmetry_A
_geom_hbond_distance_DH
_geom_hbond_distance_HA
_geom_hbond_distance_DA
_geom_hbond_angle_DHA
N4 H4 S2 . 1.00 2.30 3.289(2) 172.4
N11 H11 O42 . 1.00 2.00 2.948(5) 157.4
N12 H12 S4 . 1.00 2.40 3.404(3) 178.0
N13 H13 S3 . 1.00 2.46 3.444(3) 169.4
N14 H14 O24 . 1.00 2.17 3.135(6) 162.6
N14 H14 O31 . 1.00 2.28 3.115(19) 140.1
N14 H14 O33 . 1.00 2.47 3.41(4) 155.7
N22 H22 O3 . 1.00 2.16 3.158(6) 175.1
N23 H23 O41 . 1.00 2.35 3.235(6) 146.9
N24 H24 S12 . 1.00 2.56 3.483(3) 154.2
N22' H22' O12 . 1.00 2.29 3.27(3) 165.8
N31 H31 S14 . 1.00 2.36 3.355(3) 174.2
N33 H33 S3 2 1.00 2.53 3.419(3) 147.9
N34 H34 S13 . 1.00 2.58 3.532(2) 158.7
O41 H41A S14 1_655 0.82 2.48 3.256(4) 158.3

loop_
_geom_torsion_atom_site_label_1
_geom_torsion_atom_site_label_2
_geom_torsion_atom_site_label_3
_geom_torsion_atom_site_label_4
_geom_torsion_site_symmetry_1
_geom_torsion_site_symmetry_2
_geom_torsion_site_symmetry_3
_geom_torsion_site_symmetry_4
_geom_torsion
_geom_torsion_publ_flag
Zn1 N1 C1 C2 . . . . 30.6(3) ?
Zn1 N1 C10 C9 . . . . -45.9(3) ?
Zn1 N2 C3 C4 . . . . -66.3(3) ?
Zn1 N3 C6 C7 . . . . -52.6(2) ?
Zn1 N4 C8 C9 . . . . 47.0(3) ?
N1 C1 C2 N2 . . . . -56.6(3) ?
C1 N1 C10 C9 . . . . -172.9(3) ?
C1 C2 N2 Zn1 . . . . 51.4(3) ?
C1 C2 N2 C3 . . . . 176.3(2) ?
C2 N2 C3 C4 . . . . 173.8(2) ?
N2 C3 C4 C5 . . . . 67.7(3) ?
C3 C4 C5 N3 . . . . -65.8(3) ?
C4 C5 N3 Zn1 . . . . 63.0(3) ?
C4 C5 N3 C6 . . . . -177.6(2) ?
C5 N3 C6 C7 . . . . -178.1(2) ?
N3 C6 C7 N4 . . . . 56.5(3) ?
C6 C7 N4 Zn1 . . . . -28.9(3) ?
C6 C7 N4 C8 . . . . -164.1(2) ?
C7 N4 C8 C9 . . . . 176.5(2) ?
N4 C8 C9 C10 . . . . -75.8(3) ?
C8 C9 C10 N1 . . . . 75.5(3) ?
C10 N1 C1 C2 . . . . 163.6(3) ?
Zn11 N11 C11 C12 . . . . 51.1(3) ?
Zn11 N11 C20 C19 . . . . -61.3(3) ?
Zn11 N12 C13 C14 . . . . -49.6(5) ?
Zn11 N13 C16 C17 . . . . -24.3(4) ?
Zn11 N14 C18 C19 . . . . 65.6(3) ?
N11 C11 C12 N12 . . . . -49.4(5) ?
C11 N11 C20 C19 . . . . -178.3(3) ?
C11 C12 N12 Zn11 . . . . 20.0(5) ?
C11 C12 N12 C13 . . . . 152.6(4) ?
C12 N12 C13 C14 . . . . -177.3(4) ?
N12 C13 C14 C15 . . . . 72.4(5) ?
C13 C14 C15 N13 . . . . -77.5(5) ?
C14 C15 N13 Zn11 . . . . 57.5(4) ?
C14 C15 N13 C16 . . . . -177.3(4) ?
C15 N13 C16 C17 . . . . -152.9(4) ?
N13 C16 C17 N14 . . . . 54.2(4) ?
C16 C17 N14 Zn11 . . . . -55.1(3) ?
C16 C17 N14 C18 . . . . -176.3(3) ?
C17 N14 C18 C19 . . . . -177.6(3) ?
N14 C18 C19 C20 . . . . -70.1(4) ?
C18 C19 C20 N11 . . . . 66.4(4) ?
C20 N11 C11 C12 . . . . 174.7(3) ?
Zn21 N21 C21 C22 . . . . -26.1(6) ?
Zn21 N21 C30 C29 . . . . 51.0(5) ?
Zn21 N22 C23 C24 . . . . 63.2(7) ?
Zn21 N23 C26 C27 . . . . 53.6(6) ?
Zn21 N24 C28 C29 . . . . -55.3(5) ?
Zn21 N21' C21' C22' . . . . -26.7(12) ?
Zn21 N21' C30' C29' . . . . 43.7(13) ?
Zn21 N22' C23' C24' . . . . 60.1(12) ?
Zn21 N23' C26' C27' . . . . 47(2) ?
Zn21 N24' C28' C29' . . . . -50.3(11) ?
N21 C21 C22 N22 . . . . 55.0(6) ?
C21 N21 C30 C29 . . . . 177.4(5) ?
C21 C22 N22 Zn21 . . . . -54.1(4) ?
C21 C22 N22 C23 . . . . -176.8(5) ?
C22 N22 C23 C24 . . . . -178.1(5) ?
N22 C23 C24 C25 . . . . -70.8(8) ?
C23 C24 C25 N23 . . . . 68.6(7) ?
C24 C25 N23 Zn21 . . . . -60.6(5) ?
C24 C25 N23 C26 . . . . -179.0(5) ?
C25 N23 C26 C27 . . . . 177.8(6) ?
N23 C26 C27 N24 . . . . -54.8(9) ?
C26 C27 N24 Zn21 . . . . 25.2(8) ?
C26 C27 N24 C28 . . . . 154.9(6) ?
C27 N24 C28 C29 . . . . -178.8(5) ?
N24 C28 C29 C30 . . . . 74.3(5) ?
C28 C29 C30 N21 . . . . -71.3(5) ?
C30 N21 C21 C22 . . . . -158.6(5) ?
N21' C21' C22' N22' . . . . 55.8(15) ?
C21' N21' C30' C29' . . . . 173.7(10) ?
C21' C22' N22' Zn21 . . . . -52.1(12) ?
C21' C22' N22' C23' . . . . -177.9(11) ?
C22' N22' C23' C24' . . . . 178.8(11) ?
N22' C23' C24' C25' . . . . -62.2(14) ?
C23' C24' C25' N23' . . . . 68.6(14) ?
C24' C25' N23' Zn21 . . . . -71.9(10) ?
C24' C25' N23' C26' . . . . 172.5(16) ?
C25' N23' C26' C27' . . . . 170.2(15) ?
N23' C26' C27' N24' . . . . -51(2) ?
C26' C27' N24' Zn21 . . . . 24.7(15) ?
C26' C27' N24' C28' . . . . 156.4(14) ?
C27' N24' C28' C29' . . . . -177.4(9) ?
N24' C28' C29' C30' . . . . 76.3(12) ?
C28' C29' C30' N21' . . . . -72.3(13) ?
C30' N21' C21' C22' . . . . -161.3(11) ?
Zn31 N31 C31 C32 . . . . -31.4(3) ?
Zn31 N31 C40 C39 . . . . 46.8(3) ?
Zn31 N32 C33 C34 . . . . 64.0(3) ?
Zn31 N33 C36 C37 . . . . 52.6(3) ?
Zn31 N34 C38 C39 . . . . -47.1(3) ?
N31 C31 C32 N32 . . . . 58.6(3) ?
C31 N31 C40 C39 . . . . 174.9(2) ?
C31 C32 N32 Zn31 . . . . -52.7(2) ?
C31 C32 N32 C33 . . . . -176.6(2) ?
C32 N32 C33 C34 . . . . -178.2(3) ?
N32 C33 C34 C35 . . . . -66.2(4) ?
C33 C34 C35 N33 . . . . 67.1(4) ?
C34 C35 N33 Zn31 . . . . -65.5(3) ?
C34 C35 N33 C36 . . . . 176.2(3) ?
C35 N33 C36 C37 . . . . 176.5(3) ?
N33 C36 C37 N34 . . . . -58.9(3) ?
C36 C37 N34 Zn31 . . . . 32.4(3) ?
C36 C37 N34 C38 . . . . 165.0(3) ?
C37 N34 C38 C39 . . . . -173.5(3) ?
N34 C38 C39 C40 . . . . 75.5(3) ?
C38 C39 C40 N31 . . . . -75.1(3) ?
C40 N31 C31 C32 . . . . -165.6(2) ?

loop_
_twin_individual_id
_twin_individual_mass_fraction_refined
1 0.592(5)
2 0.408(5)
